data_4500847
loop_
_publ_author_name
'Karmakar, Anirban'
'Titi, Hatem M.'
'Goldberg, Israel'

_publ_section_title
;
 Coordination Polymers of
 5-(2-Amino/Acetamido-4-carboxyphenoxy)-benzene-1,3-dioic Acids with
 Transition Metal Ions: Synthesis, Structure, and Catalytic Activity
;
_journal_issue 6
_journal_name_full 'Crystal Growth &amp; Design'
_journal_page_first 2621
_journal_paper_doi 10.1021/cg200350j
_journal_volume 11
_journal_year 2011
_chemical_formula_moiety 'C21 H15 N2 O8 Zn'
_chemical_formula_sum 'C21 H15 N2 O8 Zn'
_chemical_formula_weight 488.72
_chemical_name_systematic
; 
 ? 
;
_space_group_IT_number 2
_symmetry_cell_setting triclinic
_symmetry_space_group_name_Hall '-P 1'
_symmetry_space_group_name_H-M 'P -1'
_atom_sites_solution_hydrogens geom
_atom_sites_solution_primary direct
_atom_sites_solution_secondary difmap
_audit_creation_method SHELXL-97
_cell_angle_alpha 75.128(2)
_cell_angle_beta 73.219(3)
_cell_angle_gamma 67.246(2)
_cell_formula_units_Z 2
_cell_length_a 8.8800(3)
_cell_length_b 9.5630(4)
_cell_length_c 13.4380(6)
_cell_measurement_reflns_used 3679
_cell_measurement_temperature 110(2)
_cell_measurement_theta_max 27.99
_cell_measurement_theta_min 2.55
_cell_volume 993.84(7)
_computing_cell_refinement Denzo
_computing_data_collection 'Collect, Nonius B.V.'
_computing_data_reduction 'Denzo & Scalepack'
_computing_structure_refinement 'SHELXL-97 (Sheldrick, 1997)'
_computing_structure_solution SIR-97
_diffrn_ambient_temperature 110(2)
_diffrn_detector_area_resol_mean 12.8
_diffrn_measured_fraction_theta_full 0.978
_diffrn_measured_fraction_theta_max 0.978
_diffrn_measurement_device_type 'Nonius KappaCCD'
_diffrn_measurement_method '1 deg. \w and \f scans'
_diffrn_radiation_monochromator graphite
_diffrn_radiation_source 'fine-focus sealed tube'
_diffrn_radiation_type MoK\a
_diffrn_radiation_wavelength 0.71073
_diffrn_reflns_av_R_equivalents 0.0620
_diffrn_reflns_av_sigmaI/netI 0.0967
_diffrn_reflns_limit_h_max 11
_diffrn_reflns_limit_h_min 0
_diffrn_reflns_limit_k_max 12
_diffrn_reflns_limit_k_min -11
_diffrn_reflns_limit_l_max 17
_diffrn_reflns_limit_l_min -16
_diffrn_reflns_number 11166
_diffrn_reflns_theta_full 27.99
_diffrn_reflns_theta_max 27.99
_diffrn_reflns_theta_min 2.55
_diffrn_standards_number 0
_exptl_absorpt_coefficient_mu 1.290
_exptl_absorpt_correction_T_max 0.7824
_exptl_absorpt_correction_T_min 0.7386
_exptl_absorpt_correction_type multi-scan
_exptl_absorpt_process_details 'Blessing, 1995'
_exptl_crystal_colour colorless
_exptl_crystal_density_diffrn 1.633
_exptl_crystal_density_method 'not measured'
_exptl_crystal_description prism
_exptl_crystal_F_000 498
_exptl_crystal_size_max 0.25
_exptl_crystal_size_mid 0.25
_exptl_crystal_size_min 0.20
_refine_diff_density_max 0.921
_refine_diff_density_min -0.924
_refine_diff_density_rms 0.113
_refine_ls_goodness_of_fit_ref 1.070
_refine_ls_hydrogen_treatment constr
_refine_ls_matrix_type full
_refine_ls_number_parameters 291
_refine_ls_number_reflns 4690
_refine_ls_number_restraints 0
_refine_ls_restrained_S_all 1.070
_refine_ls_R_factor_all 0.1448
_refine_ls_R_factor_gt 0.0736
_refine_ls_shift/su_max 0.002
_refine_ls_shift/su_mean 0.000
_refine_ls_structure_factor_coef Fsqd
_refine_ls_weighting_details 'calc w=1/[\s^2^(Fo^2^)+(0.1233P)^2^+0.0000P] where P=(Fo^2^+2Fc^2^)/3'
_refine_ls_weighting_scheme calc
_refine_ls_wR_factor_gt 0.1910
_refine_ls_wR_factor_ref 0.2285
_reflns_number_gt 2557
_reflns_number_total 4690
_reflns_threshold_expression >2sigma(I)
_cod_data_source_file cg200350j_si_001.cif
_cod_data_source_block 11
_cod_database_code 4500847

loop_
_symmetry_equiv_pos_as_xyz
'x, y, z'
'-x, -y, -z'

loop_
_atom_site_label
_atom_site_type_symbol
_atom_site_fract_x
_atom_site_fract_y
_atom_site_fract_z
_atom_site_U_iso_or_equiv
_atom_site_adp_type
_atom_site_occupancy
_atom_site_symmetry_multiplicity
_atom_site_calc_flag
_atom_site_refinement_flags
Zn1 Zn 0.33776(8) -0.11934(8) 0.53039(4) 0.0486(3) Uani 1 1 d .
O2 O 0.2334(5) 0.0966(5) 0.4774(3) 0.0519(10) Uani 1 1 d .
O3 O 0.4052(4) 0.1587(4) 0.5367(3) 0.0417(9) Uani 1 1 d .
C4 C 0.2930(7) 0.1946(7) 0.4860(4) 0.0438(13) Uani 1 1 d .
C5 C 0.2232(6) 0.3539(7) 0.4316(4) 0.0433(13) Uani 1 1 d .
C6 C 0.2723(6) 0.4682(6) 0.4422(4) 0.0450(14) Uani 1 1 d .
H6 H 0.3516 0.4447 0.4840 0.054 Uiso 1 1 calc R
C7 C 0.2061(6) 0.6189(7) 0.3918(4) 0.0457(14) Uani 1 1 d .
C8 C 0.2535(7) 0.7441(6) 0.4076(4) 0.0448(13) Uani 1 1 d .
O9 O 0.3284(7) 0.7130(6) 0.4808(4) 0.0825(17) Uani 1 1 d .
O10 O 0.2204(6) 0.8721(5) 0.3516(3) 0.0633(12) Uani 1 1 d .
C11 C 0.0874(6) 0.6556(7) 0.3310(4) 0.0470(14) Uani 1 1 d .
H11 H 0.0426 0.7577 0.2962 0.056 Uiso 1 1 calc R
C12 C 0.0372(7) 0.5406(7) 0.3229(4) 0.0508(15) Uani 1 1 d .
C13 C 0.1017(7) 0.3883(7) 0.3721(4) 0.0513(15) Uani 1 1 d .
O14 O -0.0914(5) 0.5704(5) 0.2733(3) 0.0580(11) Uani 1 1 d .
C15 C -0.0960(6) 0.6703(6) 0.1776(4) 0.0422(13) Uani 1 1 d .
C16 C 0.0446(7) 0.6787(7) 0.1021(4) 0.0571(16) Uani 1 1 d .
H16 H 0.1525 0.6194 0.1159 0.069 Uiso 1 1 calc R
C17 C 0.0283(9) 0.7735(8) 0.0065(5) 0.0655(19) Uani 1 1 d .
H17 H 0.1249 0.7809 -0.0453 0.079 Uiso 1 1 calc R
C18 C -0.1303(9) 0.8583(7) -0.0140(4) 0.0579(17) Uani 1 1 d .
C19 C -0.145(2) 0.9515(10) -0.1185(7) 0.105(5) Uani 1 1 d .
O20 O -0.0172(12) 0.9521(7) -0.1909(4) 0.120(3) Uani 1 1 d .
O21 O -0.2884(11) 1.0304(8) -0.1331(5) 0.140(3) Uani 1 1 d .
H21 H -0.2840 1.0641 -0.1977 0.168 Uiso 1 1 calc R
C22 C -0.2691(7) 0.8497(7) 0.0630(4) 0.0507(15) Uani 1 1 d .
H22 H -0.3769 0.9080 0.0487 0.061 Uiso 1 1 calc R
C23 C -0.2562(6) 0.7585(6) 0.1607(4) 0.0411(12) Uani 1 1 d .
N24 N -0.3951(6) 0.7433(6) 0.2401(4) 0.0564(13) Uani 1 1 d .
H24A H -0.4815 0.8338 0.2351 0.085 Uiso 1 1 d R
H24B H -0.3690 0.7218 0.3044 0.085 Uiso 1 1 d R
O25 O 0.0725(8) -0.1169(7) 0.6066(5) 0.0745(19) Uani 1 1 d .
H25A H -0.0227 -0.0377 0.6199 0.112 Uiso 1 1 d R
H25B H 0.0427 -0.0731 0.6726 0.112 Uiso 1 1 d R
N26 N 0.3722(6) -0.2028(6) 0.6798(3) 0.0476(12) Uani 1 1 d .
C27 C 0.3608(8) -0.3436(7) 0.7215(4) 0.0495(14) Uani 1 1 d .
H27 H 0.3215 -0.3899 0.6843 0.059 Uiso 1 1 calc R
C28 C 0.4039(8) -0.4221(7) 0.8155(4) 0.0467(14) Uani 1 1 d .
H28 H 0.3957 -0.5216 0.8419 0.056 Uiso 1 1 calc R
C29 C 0.4597(6) -0.3559(6) 0.8722(4) 0.0378(12) Uani 1 1 d .
C30 C 0.4722(7) -0.2111(7) 0.8285(4) 0.0476(14) Uani 1 1 d .
H30 H 0.5116 -0.1622 0.8638 0.057 Uiso 1 1 calc R
C31 C 0.4270(7) -0.1396(7) 0.7335(4) 0.0491(14) Uani 1 1 d .
H31 H 0.4352 -0.0404 0.7048 0.059 Uiso 1 1 calc R
C32 C 0.5050(7) -0.4331(6) 0.9744(4) 0.0394(12) Uani 1 1 d .
H32 H 0.5456 -0.3809 1.0065 0.047 Uiso 1 1 calc R

loop_
_atom_site_aniso_label
_atom_site_aniso_U_11
_atom_site_aniso_U_22
_atom_site_aniso_U_33
_atom_site_aniso_U_23
_atom_site_aniso_U_13
_atom_site_aniso_U_12
Zn1 0.0404(4) 0.0594(5) 0.0308(4) 0.0148(3) -0.0129(3) -0.0111(3)
O2 0.057(2) 0.057(2) 0.050(2) 0.0221(18) -0.0340(18) -0.032(2)
O3 0.0406(19) 0.052(2) 0.0318(17) 0.0125(15) -0.0193(15) -0.0188(17)
C4 0.042(3) 0.054(3) 0.037(3) 0.015(2) -0.016(2) -0.027(3)
C5 0.037(3) 0.054(3) 0.034(3) 0.016(2) -0.015(2) -0.020(3)
C6 0.037(3) 0.058(4) 0.037(3) 0.019(2) -0.017(2) -0.023(3)
C7 0.036(3) 0.057(4) 0.037(3) 0.019(2) -0.012(2) -0.023(3)
C8 0.039(3) 0.051(3) 0.037(3) 0.015(2) -0.012(2) -0.018(3)
O9 0.105(4) 0.074(3) 0.100(4) 0.050(3) -0.082(3) -0.060(3)
O10 0.097(3) 0.048(2) 0.041(2) 0.0118(18) -0.032(2) -0.020(2)
C11 0.037(3) 0.058(4) 0.037(3) 0.022(2) -0.018(2) -0.018(3)
C12 0.037(3) 0.070(4) 0.042(3) 0.023(3) -0.023(2) -0.025(3)
C13 0.047(3) 0.064(4) 0.037(3) 0.021(2) -0.017(2) -0.024(3)
O14 0.047(2) 0.080(3) 0.048(2) 0.0297(19) -0.0333(18) -0.031(2)
C15 0.029(3) 0.052(3) 0.033(3) 0.012(2) -0.012(2) -0.008(2)
C16 0.040(3) 0.060(4) 0.052(3) 0.008(3) -0.009(3) -0.007(3)
C17 0.068(4) 0.066(4) 0.038(3) 0.001(3) 0.006(3) -0.015(3)
C18 0.079(4) 0.047(4) 0.032(3) 0.003(2) -0.014(3) -0.008(3)
C19 0.201(15) 0.051(5) 0.058(5) 0.012(4) -0.059(7) -0.029(7)
O20 0.212(10) 0.080(4) 0.033(3) 0.014(3) -0.017(4) -0.034(5)
O21 0.206(8) 0.095(5) 0.083(4) 0.034(3) -0.039(5) -0.038(5)
C22 0.054(3) 0.044(3) 0.052(3) -0.007(3) -0.034(3) 0.003(3)
C23 0.036(3) 0.052(3) 0.036(3) -0.005(2) -0.017(2) -0.011(2)
N24 0.033(2) 0.077(4) 0.061(3) -0.015(3) -0.013(2) -0.015(2)
O25 0.060(4) 0.079(5) 0.065(4) -0.010(4) -0.010(3) -0.011(4)
N26 0.050(3) 0.058(3) 0.037(2) 0.018(2) -0.019(2) -0.030(2)
C27 0.066(4) 0.062(4) 0.029(3) 0.014(2) -0.018(3) -0.039(3)
C28 0.069(4) 0.046(3) 0.030(3) 0.009(2) -0.014(2) -0.032(3)
C29 0.040(3) 0.043(3) 0.028(2) 0.006(2) -0.012(2) -0.016(2)
C30 0.059(4) 0.050(3) 0.037(3) 0.012(2) -0.022(3) -0.025(3)
C31 0.054(3) 0.050(3) 0.048(3) 0.018(3) -0.024(3) -0.031(3)
C32 0.047(3) 0.040(3) 0.029(2) 0.0042(19) -0.012(2) -0.014(2)

loop_
_atom_type_symbol
_atom_type_description
_atom_type_scat_dispersion_real
_atom_type_scat_dispersion_imag
_atom_type_scat_source
C C 0.0033 0.0016 'International Tables Vol C Tables 4.2.6.8 and 6.1.1.4'
H H 0.0000 0.0000 'International Tables Vol C Tables 4.2.6.8 and 6.1.1.4'
N N 0.0061 0.0033 'International Tables Vol C Tables 4.2.6.8 and 6.1.1.4'
O O 0.0106 0.0060 'International Tables Vol C Tables 4.2.6.8 and 6.1.1.4'
Zn Zn 0.2839 1.4301 'International Tables Vol C Tables 4.2.6.8 and 6.1.1.4'

loop_
_geom_angle_atom_site_label_1
_geom_angle_atom_site_label_2
_geom_angle_atom_site_label_3
_geom_angle
_geom_angle_site_symmetry_1
_geom_angle_site_symmetry_3
O9 Zn1 O2 124.47(17) 1_545 .
O9 Zn1 N26 105.53(19) 1_545 .
O2 Zn1 N26 124.32(19) . .
O9 Zn1 O3 95.2(2) 1_545 2_656
O2 Zn1 O3 103.06(15) . 2_656
N26 Zn1 O3 94.35(16) . 2_656
O9 Zn1 O25 77.6(2) 1_545 .
O2 Zn1 O25 85.3(2) . .
N26 Zn1 O25 82.8(2) . .
O3 Zn1 O25 171.22(19) 2_656 .
C4 O2 Zn1 118.8(3) . .
C4 O3 Zn1 125.5(3) . 2_656
O3 C4 O2 122.5(5) . .
O3 C4 C5 121.4(5) . .
O2 C4 C5 116.2(5) . .
C6 C5 C13 120.4(5) . .
C6 C5 C4 119.9(5) . .
C13 C5 C4 119.7(5) . .
C5 C6 C7 120.3(5) . .
C5 C6 H6 119.9 . .
C7 C6 H6 119.9 . .
C6 C7 C11 120.5(5) . .
C6 C7 C8 120.1(5) . .
C11 C7 C8 119.3(5) . .
O10 C8 O9 121.7(6) . .
O10 C8 C7 121.7(5) . .
O9 C8 C7 116.6(5) . .
C8 O9 Zn1 118.2(4) . 1_565
C12 C11 C7 118.5(5) . .
C12 C11 H11 120.7 . .
C7 C11 H11 120.7 . .
C11 C12 O14 121.9(5) . .
C11 C12 C13 122.4(5) . .
O14 C12 C13 115.4(5) . .
C12 C13 C5 118.0(6) . .
C12 O14 C15 118.6(4) . .
C16 C15 O14 123.7(5) . .
C16 C15 C23 121.5(5) . .
O14 C15 C23 114.7(4) . .
C17 C16 C15 119.8(6) . .
C17 C16 H16 120.1 . .
C15 C16 H16 120.1 . .
C16 C17 C18 119.8(6) . .
C16 C17 H17 120.1 . .
C18 C17 H17 120.1 . .
C22 C18 C17 119.4(5) . .
C22 C18 C19 121.7(8) . .
C17 C18 C19 118.9(8) . .
O21 C19 O20 121.1(8) . .
O21 C19 C18 117.3(12) . .
O20 C19 C18 121.6(11) . .
C19 O21 H21 109.5 . .
C18 C22 C23 121.9(5) . .
C18 C22 H22 119.0 . .
C23 C22 H22 119.0 . .
C22 C23 C15 117.4(5) . .
C22 C23 N24 123.5(5) . .
C15 C23 N24 119.0(5) . .
C23 N24 H24A 108.5 . .
C23 N24 H24B 109.4 . .
H24A N24 H24B 109.5 . .
Zn1 O25 H25A 130.3 . .
Zn1 O25 H25B 105.0 . .
H25A O25 H25B 60.2 . .
C31 N26 C27 117.9(4) . .
C31 N26 Zn1 124.9(4) . .
C27 N26 Zn1 116.6(4) . .
N26 C27 C28 122.4(5) . .
N26 C27 H27 118.8 . .
C28 C27 H27 118.8 . .
C27 C28 C29 119.9(5) . .
C27 C28 H28 120.0 . .
C29 C28 H28 120.0 . .
C30 C29 C28 117.4(5) . .
C30 C29 C32 120.1(5) . .
C28 C29 C32 122.5(5) . .
C31 C30 C29 119.3(5) . .
C31 C30 H30 120.3 . .
C29 C30 H30 120.3 . .
N26 C31 C30 123.1(5) . .
N26 C31 H31 118.4 . .
C30 C31 H31 118.4 . .
C32 C32 C29 126.3(7) 2_647 .
C32 C32 H32 116.9 2_647 .
C29 C32 H32 116.9 . .

loop_
_geom_bond_atom_site_label_1
_geom_bond_atom_site_label_2
_geom_bond_distance
_geom_bond_site_symmetry_2
Zn1 O9 1.925(5) 1_545
Zn1 O2 1.943(4) .
Zn1 N26 2.027(4) .
Zn1 O3 2.118(3) 2_656
Zn1 O25 2.275(6) .
O2 C4 1.282(6) .
O3 C4 1.258(6) .
O3 Zn1 2.118(3) 2_656
C4 C5 1.483(7) .
C5 C6 1.376(8) .
C5 C13 1.413(8) .
C6 C7 1.398(7) .
C6 H6 0.9500 .
C7 C11 1.402(7) .
C7 C8 1.493(8) .
C8 O10 1.236(6) .
C8 O9 1.254(7) .
O9 Zn1 1.925(5) 1_565
C11 C12 1.374(8) .
C11 H11 0.9500 .
C12 O14 1.386(6) .
C12 C13 1.402(8) .
O14 C15 1.392(6) .
C15 C16 1.378(7) .
C15 C23 1.395(7) .
C16 C17 1.379(8) .
C16 H16 0.9500 .
C17 C18 1.394(10) .
C17 H17 0.9500 .
C18 C22 1.376(9) .
C18 C19 1.468(9) .
C19 O21 1.250(14) .
C19 O20 1.262(15) .
O21 H21 0.8400 .
C22 C23 1.386(7) .
C22 H22 0.9500 .
C23 N24 1.407(7) .
N24 H24A 0.9100 .
N24 H24B 0.9100 .
O25 H25A 0.8983 .
O25 H25B 1.0009 .
N26 C31 1.333(7) .
N26 C27 1.350(7) .
C27 C28 1.369(7) .
C27 H27 0.9500 .
C28 C29 1.392(8) .
C28 H28 0.9500 .
C29 C30 1.392(7) .
C29 C32 1.470(6) .
C30 C31 1.376(7) .
C30 H30 0.9500 .
C31 H31 0.9500 .
C32 C32 1.312(10) 2_647
C32 H32 0.9500 .

loop_
_geom_hbond_atom_site_label_D
_geom_hbond_atom_site_label_H
_geom_hbond_atom_site_label_A
_geom_hbond_distance_DH
_geom_hbond_distance_HA
_geom_hbond_distance_DA
_geom_hbond_angle_DHA
_geom_hbond_site_symmetry_A
O21 H21 O10 0.84 1.98 2.803(7) 167 2_575
N24 H24A O21 0.91 2.53 3.269(9) 139 2_475
N24 H24B O3 0.91 2.56 3.332(6) 143 2_566
O25 H25A O10 0.90 1.87 2.772(8) 179 2_566
O25 H25B O20 1.00 1.81 2.782(9) 163 1_546
